data_9005901
loop_
_publ_author_name
'Ross, N. L.'
'Hazen, R. M.'

_publ_section_title
;
 High-pressure crystal chemistry of MgSiO3 perovskite
 Sample: P = .001a GPa
;
_journal_name_full 'Physics and Chemistry of Minerals'
_journal_page_first 228
_journal_page_last 237
_journal_volume 17
_journal_year 1990
_chemical_formula_structural MgSiO3
_chemical_formula_sum 'Mg O3 Si'
_chemical_name_mineral Bridgmanite
_space_group_IT_number 62
_symmetry_space_group_name_Hall '-P 2c 2ab'
_symmetry_space_group_name_H-M 'P b n m'
_cell_angle_alpha 90
_cell_angle_beta 90
_cell_angle_gamma 90
_cell_length_a 4.7787
_cell_length_b 4.9313
_cell_length_c 6.9083
_cell_formula_units_Z 4
_cell_volume 162.795
_database_code_amcsd 0007483
_exptl_crystal_density_diffrn 4.096
_cod_original_formula_sum 'Mg Si O3'
_cod_database_code 9005901

loop_
_space_group_symop_operation_xyz
x,y,z
x,y,1/2-z
-x,-y,1/2+z
1/2+x,1/2-y,1/2+z
1/2-x,1/2+y,1/2-z
1/2-x,1/2+y,z
1/2+x,1/2-y,-z
-x,-y,-z

loop_
_atom_site_label
_atom_site_fract_x
_atom_site_fract_y
_atom_site_fract_z
_atom_site_U_iso_or_equiv
Mg 0.51410 0.55600 0.25000 0.00583
Si 0.50000 0.00000 0.50000 0.00317
O1 0.10280 0.46600 0.25000 0.00405
O2 0.19610 0.20140 0.55310 0.00431

loop_
_cod_related_entry_id
_cod_related_entry_database
_cod_related_entry_code
1 AMCSD 0007483
